data_7207738
loop_
_publ_author_name
'Feng, Xun'
'Li, Shi-Hui'
'Wang, Li-Ya'
'Zhao, Jian-She'
'Shi, Zhi-Qiang'
'Lei, Peng-Peng'

_publ_section_title
;
 A series of lanthanide--organic polymers incorporating
 ethyl-4,5-imidazole-dicarboxylato and formate coligand: structures,
 luminescent and magnetic properties
;
_journal_issue 10
_journal_name_full CrystEngComm
_journal_page_first 3684
_journal_paper_doi 10.1039/c2ce06151a
_journal_volume 14
_journal_year 2012
_chemical_formula_sum 'C29 H37 Er3 N8 O24'
_chemical_formula_weight 1383.45
_chemical_name_systematic
;
?
;
_space_group_IT_number 15
_symmetry_cell_setting monoclinic
_symmetry_space_group_name_Hall '-C 2yc'
_symmetry_space_group_name_H-M 'C 1 2/c 1'
_atom_sites_solution_hydrogens geom
_atom_sites_solution_primary direct
_atom_sites_solution_secondary difmap
_audit_creation_method SHELXL-97
_cell_angle_alpha 90.00
_cell_angle_beta 92.1290(10)
_cell_angle_gamma 90.00
_cell_formula_units_Z 4
_cell_length_a 33.6613(18)
_cell_length_b 9.1498(5)
_cell_length_c 13.0273(7)
_cell_measurement_temperature 296(2)
_cell_volume 4009.6(4)
_computing_structure_refinement 'SHELXL-97 (Sheldrick, 1997)'
_computing_structure_solution 'SHELXS-97 (Sheldrick, 1990)'
_diffrn_ambient_temperature 296(2)
_diffrn_measured_fraction_theta_full 0.995
_diffrn_measured_fraction_theta_max 0.995
_diffrn_radiation_monochromator graphite
_diffrn_radiation_source 'fine-focus sealed tube'
_diffrn_radiation_type MoK\a
_diffrn_radiation_wavelength 0.71073
_diffrn_reflns_av_R_equivalents 0.0296
_diffrn_reflns_av_sigmaI/netI 0.0303
_diffrn_reflns_limit_h_max 43
_diffrn_reflns_limit_h_min -43
_diffrn_reflns_limit_k_max 11
_diffrn_reflns_limit_k_min -11
_diffrn_reflns_limit_l_max 16
_diffrn_reflns_limit_l_min -16
_diffrn_reflns_number 14153
_diffrn_reflns_theta_full 27.50
_diffrn_reflns_theta_max 27.50
_diffrn_reflns_theta_min 2.31
_exptl_absorpt_coefficient_mu 6.324
_exptl_absorpt_correction_T_max 0.4505
_exptl_absorpt_correction_T_min 0.3241
_exptl_absorpt_correction_type multi-scan
_exptl_absorpt_process_details sadabs
_exptl_crystal_colour pink
_exptl_crystal_density_diffrn 2.292
_exptl_crystal_density_method 'not measured'
_exptl_crystal_description block
_exptl_crystal_F_000 2652
_exptl_crystal_size_max 0.23
_exptl_crystal_size_mid 0.18
_exptl_crystal_size_min 0.15
_refine_diff_density_max 1.359
_refine_diff_density_min -2.116
_refine_diff_density_rms 0.138
_refine_ls_extinction_method none
_refine_ls_goodness_of_fit_ref 1.000
_refine_ls_hydrogen_treatment mixed
_refine_ls_matrix_type full
_refine_ls_number_parameters 309
_refine_ls_number_reflns 4590
_refine_ls_number_restraints 0
_refine_ls_restrained_S_all 1.000
_refine_ls_R_factor_all 0.0297
_refine_ls_R_factor_gt 0.0273
_refine_ls_shift/su_max 0.002
_refine_ls_shift/su_mean 0.000
_refine_ls_structure_factor_coef Fsqd
_refine_ls_weighting_details 'calc w=1/[\s^2^(Fo^2^)+(0.0800P)^2^+3.8000P] where P=(Fo^2^+2Fc^2^)/3'
_refine_ls_weighting_scheme calc
_refine_ls_wR_factor_gt 0.0958
_refine_ls_wR_factor_ref 0.0978
_reflns_number_gt 4347
_reflns_number_total 4590
_reflns_threshold_expression >2sigma(I)
_cod_data_source_file c2ce06151a.txt
_cod_data_source_block Er
_cod_depositor_comments
;
The following automatic conversions were performed:

'_symmetry_cell_setting' value 'Monoclinic' changed to 'monoclinic'
according to /home/saulius/struct/CIF-dictionaries/cif_core.dic
dictionary named 'cif_core.dic' version 2.4.1 from 2010-06-29.

Automatic conversion script
Id: cif_fix_values 1715 2011-07-08 13:25:40Z adriana 
;
_cod_original_sg_symbol_H-M C2/c
_cod_database_code 7207738

loop_
_symmetry_equiv_pos_as_xyz
'x, y, z'
'-x, y, -z+1/2'
'x+1/2, y+1/2, z'
'-x+1/2, y+1/2, -z+1/2'
'-x, -y, -z'
'x, -y, z-1/2'
'-x+1/2, -y+1/2, -z'
'x+1/2, -y+1/2, z-1/2'

loop_
_atom_site_label
_atom_site_type_symbol
_atom_site_fract_x
_atom_site_fract_y
_atom_site_fract_z
_atom_site_U_iso_or_equiv
_atom_site_adp_type
_atom_site_occupancy
_atom_site_symmetry_multiplicity
_atom_site_calc_flag
_atom_site_refinement_flags
_atom_site_disorder_assembly
_atom_site_disorder_group
Er1 Er 0.611507(5) 0.07379(2) 0.120606(13) 0.01392(9) Uani 1 1 d . . .
Er2 Er 0.5000 0.62444(3) 0.2500 0.01778(10) Uani 1 2 d S . .
O1 O 0.57198(11) 0.2346(4) 0.2156(3) 0.0272(8) Uani 1 1 d . . .
O2 O 0.54775(12) 0.4511(4) 0.2558(3) 0.0364(10) Uani 1 1 d . . .
O3 O 0.55226(11) 0.7347(4) 0.1590(3) 0.0317(9) Uani 1 1 d . . .
O4 O 0.60480(10) 0.8266(4) 0.0808(3) 0.0259(7) Uani 1 1 d . . .
O5 O 0.7293(4) 0.1069(18) 0.5682(7) 0.059(4) Uani 0.74(3) 1 d P A 1
O5B O 0.7173(10) 0.179(4) 0.584(2) 0.059(4) Uani 0.26(3) 1 d P A 2
O6 O 0.67408(10) -0.0175(5) 0.5792(3) 0.0310(8) Uani 1 1 d . . .
O7 O 0.60818(11) -0.0723(4) 0.4436(3) 0.0236(8) Uani 1 1 d . . .
O8 O 0.60068(10) -0.0396(4) 0.2765(2) 0.0220(6) Uani 1 1 d . . .
O9 O 0.54333(11) 0.0393(5) 0.0709(4) 0.0509(13) Uani 1 1 d . . .
H9A H 0.5261 0.0321 0.1134 0.076 Uiso 0.50 1 d PR B 1
H9B H 0.5366 -0.0236 0.0290 0.076 Uiso 0.50 1 d PR B 1
H9C H 0.5387 -0.0369 0.1014 0.076 Uiso 0.50 1 d PR B 2
H9D H 0.5251 0.0977 0.0777 0.076 Uiso 0.50 1 d PR B 2
O10 O 0.46791(12) 0.8110(5) 0.1544(3) 0.0438(11) Uani 1 1 d . . .
H10A H 0.4504 0.8541 0.1843 0.066 Uiso 1 1 d R . .
H10B H 0.4621 0.8065 0.0928 0.066 Uiso 1 1 d R . .
O11 O 0.52625(15) 0.1767(7) 0.3954(4) 0.0689(16) Uani 1 1 d . . .
H11A H 0.5434 0.2116 0.3597 0.103 Uiso 1 1 d R . .
H11B H 0.5078 0.1475 0.3581 0.103 Uiso 0.50 1 d PR C 1
H11C H 0.5136 0.2427 0.4216 0.103 Uiso 0.50 1 d PR D 2
O12 O 0.5033(4) 0.5051(12) 0.4154(9) 0.031(2) Uani 0.50 1 d P . .
O12' O 0.4936(4) 0.4309(12) 0.5737(10) 0.037(3) Uani 0.50 1 d P . .
C15 C 0.4973(7) 0.525(2) 0.5101(18) 0.036(4) Uani 0.50 1 d P . .
H15A H 0.4986 0.6233 0.5335 0.044 Uiso 0.50 1 d PR . .
N1 N 0.61705(11) 0.3376(4) 0.0669(3) 0.0183(7) Uani 1 1 d . . .
N2 N 0.62646(14) 0.5610(4) 0.0112(4) 0.0277(10) Uani 1 1 d . . .
H2A H 0.6359 0.6325 -0.0232 0.033 Uiso 1 1 calc R . .
N3 N 0.65802(12) 0.1621(5) 0.2672(3) 0.0224(8) Uani 1 1 d . . .
N4 N 0.70632(13) 0.2207(6) 0.3773(3) 0.0341(11) Uani 1 1 d . . .
H4A H 0.7274 0.2626 0.4026 0.041 Uiso 1 1 calc R . .
C1 C 0.59304(15) 0.4345(5) 0.1196(4) 0.0199(9) Uani 1 1 d . . .
C2 C 0.59827(15) 0.5725(5) 0.0849(4) 0.0215(9) Uani 1 1 d . . .
C3 C 0.63698(15) 0.4179(5) 0.0016(4) 0.0240(10) Uani 1 1 d . . .
C4 C 0.56894(14) 0.3711(5) 0.2018(4) 0.0226(9) Uani 1 1 d . . .
C5 C 0.58361(14) 0.7205(5) 0.1109(3) 0.0197(9) Uani 1 1 d . . .
C6 C 0.66554(16) 0.3639(6) -0.0736(4) 0.0319(12) Uani 1 1 d . . .
H6A H 0.6719 0.2624 -0.0590 0.038 Uiso 1 1 calc R . .
H6B H 0.6899 0.4201 -0.0671 0.038 Uiso 1 1 calc R . .
C7 C 0.6480(2) 0.3771(8) -0.1837(4) 0.0427(14) Uani 1 1 d . . .
H7A H 0.6242 0.3198 -0.1905 0.064 Uiso 1 1 calc R . .
H7B H 0.6670 0.3423 -0.2311 0.064 Uiso 1 1 calc R . .
H7C H 0.6419 0.4777 -0.1983 0.064 Uiso 1 1 calc R . .
C8 C 0.68291(14) 0.1225(6) 0.4285(4) 0.0254(10) Uani 1 1 d . A .
C9 C 0.65243(13) 0.0894(5) 0.3587(3) 0.0177(8) Uani 1 1 d . . .
C10 C 0.69099(14) 0.2401(6) 0.2820(4) 0.0287(11) Uani 1 1 d . . .
C11 C 0.69551(17) 0.0726(7) 0.5347(4) 0.0366(14) Uani 1 1 d . . .
C12 C 0.61846(13) -0.0134(5) 0.3619(3) 0.0166(8) Uani 1 1 d . . .
C13 C 0.70970(17) 0.3389(8) 0.2059(5) 0.0428(15) Uani 1 1 d . . .
H13A H 0.6913 0.3521 0.1475 0.051 Uiso 1 1 calc R . .
H13B H 0.7142 0.4339 0.2374 0.051 Uiso 1 1 calc R . .
C14 C 0.7479(3) 0.2832(11) 0.1689(7) 0.079(3) Uani 1 1 d . . .
H14A H 0.7679 0.2890 0.2233 0.095 Uiso 1 1 calc R . .
H14B H 0.7559 0.3411 0.1118 0.095 Uiso 1 1 calc R . .
H14C H 0.7447 0.1833 0.1477 0.095 Uiso 1 1 calc R . .

loop_
_atom_site_aniso_label
_atom_site_aniso_U_11
_atom_site_aniso_U_22
_atom_site_aniso_U_33
_atom_site_aniso_U_23
_atom_site_aniso_U_13
_atom_site_aniso_U_12
Er1 0.01664(13) 0.01336(13) 0.01178(13) 0.00094(6) 0.00056(8) 0.00136(6)
Er2 0.01790(15) 0.01673(17) 0.01892(16) 0.000 0.00353(11) 0.000
O1 0.0330(18) 0.0190(17) 0.0305(18) 0.0047(14) 0.0119(15) 0.0060(14)
O2 0.045(2) 0.030(2) 0.036(2) 0.0082(17) 0.0231(18) 0.0182(17)
O3 0.0260(18) 0.0191(18) 0.051(2) -0.0059(16) 0.0156(17) -0.0029(14)
O4 0.0329(18) 0.0155(16) 0.0300(18) -0.0008(14) 0.0107(14) -0.0038(14)
O5 0.055(6) 0.077(8) 0.042(4) 0.028(5) -0.027(4) -0.047(6)
O5B 0.055(6) 0.077(8) 0.042(4) 0.028(5) -0.027(4) -0.047(6)
O6 0.0203(16) 0.047(2) 0.0258(18) 0.0110(17) 0.0022(13) -0.0062(16)
O7 0.0315(19) 0.0255(19) 0.0137(15) 0.0013(12) -0.0005(14) -0.0106(13)
O8 0.0294(17) 0.0212(16) 0.0153(15) -0.0013(13) -0.0018(12) -0.0076(14)
O9 0.0207(18) 0.036(2) 0.096(4) -0.027(3) 0.001(2) -0.0027(17)
O10 0.042(2) 0.055(3) 0.035(2) 0.015(2) 0.0071(18) 0.022(2)
O11 0.046(3) 0.090(4) 0.071(3) 0.030(3) 0.012(3) -0.022(3)
O12 0.036(5) 0.038(7) 0.019(5) 0.001(5) 0.004(3) 0.004(6)
O12' 0.050(6) 0.035(7) 0.025(5) 0.004(5) 0.008(4) 0.004(6)
C15 0.054(9) 0.042(14) 0.014(10) -0.002(8) 0.004(6) 0.014(10)
N1 0.0268(19) 0.0124(17) 0.0161(17) -0.0004(13) 0.0071(14) 0.0010(14)
N2 0.036(2) 0.014(2) 0.034(2) 0.0006(16) 0.0160(19) -0.0011(16)
N3 0.0242(19) 0.023(2) 0.0203(19) 0.0045(15) 0.0003(15) -0.0057(16)
N4 0.022(2) 0.051(3) 0.028(2) 0.006(2) -0.0055(17) -0.0197(19)
C1 0.028(2) 0.013(2) 0.019(2) -0.0002(15) 0.0073(18) 0.0081(16)
C2 0.027(2) 0.016(2) 0.021(2) -0.0015(16) 0.0027(19) 0.0005(16)
C3 0.027(2) 0.020(2) 0.025(2) 0.0022(18) 0.0054(19) 0.0010(17)
C4 0.024(2) 0.022(2) 0.022(2) 0.0006(18) 0.0040(18) 0.0014(18)
C5 0.028(2) 0.012(2) 0.020(2) -0.0002(16) 0.0030(17) 0.0010(16)
C6 0.035(3) 0.026(3) 0.035(3) 0.002(2) 0.015(2) 0.003(2)
C7 0.048(4) 0.050(4) 0.031(3) -0.007(3) 0.007(3) -0.003(3)
C8 0.022(2) 0.031(3) 0.023(2) 0.001(2) 0.0008(18) -0.0061(19)
C9 0.018(2) 0.018(2) 0.017(2) -0.0015(16) 0.0016(16) -0.0014(16)
C10 0.022(2) 0.037(3) 0.027(2) 0.004(2) 0.0010(18) -0.007(2)
C11 0.030(3) 0.055(4) 0.024(3) 0.009(2) -0.011(2) -0.020(2)
C12 0.0191(19) 0.014(2) 0.017(2) 0.0037(15) -0.0007(15) -0.0004(15)
C13 0.037(3) 0.057(4) 0.034(3) 0.020(3) 0.000(2) -0.017(3)
C14 0.070(6) 0.086(7) 0.085(6) 0.016(5) 0.047(5) 0.005(5)

loop_
_atom_type_symbol
_atom_type_description
_atom_type_scat_dispersion_real
_atom_type_scat_dispersion_imag
_atom_type_scat_source
C C 0.0033 0.0016 'International Tables Vol C Tables 4.2.6.8 and 6.1.1.4'
H H 0.0000 0.0000 'International Tables Vol C Tables 4.2.6.8 and 6.1.1.4'
N N 0.0061 0.0033 'International Tables Vol C Tables 4.2.6.8 and 6.1.1.4'
O O 0.0106 0.0060 'International Tables Vol C Tables 4.2.6.8 and 6.1.1.4'
Er Er -0.2586 4.9576 'International Tables Vol C Tables 4.2.6.8 and 6.1.1.4'

loop_
_geom_angle_atom_site_label_1
_geom_angle_atom_site_label_2
_geom_angle_atom_site_label_3
_geom_angle
_geom_angle_site_symmetry_1
_geom_angle_site_symmetry_3
O6 Er1 O7 76.73(13) 6 6
O6 Er1 O8 106.61(13) 6 .
O7 Er1 O8 150.40(12) 6 .
O6 Er1 O4 78.97(14) 6 1_545
O7 Er1 O4 76.75(12) 6 1_545
O8 Er1 O4 75.17(12) . 1_545
O6 Er1 O1 144.76(14) 6 .
O7 Er1 O1 121.34(12) 6 .
O8 Er1 O1 73.16(12) . .
O4 Er1 O1 131.99(12) 1_545 .
O6 Er1 O9 143.57(15) 6 .
O7 Er1 O9 73.56(16) 6 .
O8 Er1 O9 89.86(16) . .
O4 Er1 O9 74.13(14) 1_545 .
O1 Er1 O9 70.69(14) . .
O6 Er1 N1 94.18(14) 6 .
O7 Er1 N1 74.28(12) 6 .
O8 Er1 N1 133.33(11) . .
O4 Er1 N1 151.03(12) 1_545 .
O1 Er1 N1 66.34(11) . .
O9 Er1 N1 97.57(15) . .
O6 Er1 N3 72.47(13) 6 .
O7 Er1 N3 139.06(13) 6 .
O8 Er1 N3 66.37(12) . .
O4 Er1 N3 121.67(13) 1_545 .
O1 Er1 N3 75.70(13) . .
O9 Er1 N3 143.34(15) . .
N1 Er1 N3 81.68(13) . .
O2 Er2 O2 90.7(2) . 2_655
O2 Er2 O10 100.34(17) . 2_655
O2 Er2 O10 147.15(13) 2_655 2_655
O2 Er2 O10 147.15(13) . .
O2 Er2 O10 100.34(17) 2_655 .
O10 Er2 O10 86.9(2) 2_655 .
O2 Er2 O12' 77.1(3) . 5_666
O2 Er2 O12' 85.5(3) 2_655 5_666
O10 Er2 O12' 67.4(3) 2_655 5_666
O10 Er2 O12' 134.1(3) . 5_666
O2 Er2 O12' 85.5(3) . 6_565
O2 Er2 O12' 77.1(3) 2_655 6_565
O10 Er2 O12' 134.1(3) 2_655 6_565
O10 Er2 O12' 67.4(3) . 6_565
O12' Er2 O12' 155.2(5) 5_666 6_565
O2 Er2 O3 77.07(13) . .
O2 Er2 O3 144.98(13) 2_655 .
O10 Er2 O3 67.86(13) 2_655 .
O10 Er2 O3 76.24(14) . .
O12' Er2 O3 122.3(4) 5_666 .
O12' Er2 O3 69.4(4) 6_565 .
O2 Er2 O3 144.98(13) . 2_655
O2 Er2 O3 77.07(13) 2_655 2_655
O10 Er2 O3 76.24(14) 2_655 2_655
O10 Er2 O3 67.86(13) . 2_655
O12' Er2 O3 69.4(4) 5_666 2_655
O12' Er2 O3 122.3(4) 6_565 2_655
O3 Er2 O3 129.87(17) . 2_655
O2 Er2 O12 73.8(3) . 2_655
O2 Er2 O12 69.1(3) 2_655 2_655
O10 Er2 O12 143.7(3) 2_655 2_655
O10 Er2 O12 81.4(3) . 2_655
O12' Er2 O12 140.6(5) 5_666 2_655
O12' Er2 O12 14.6(3) 6_565 2_655
O3 Er2 O12 76.0(3) . 2_655
O3 Er2 O12 128.7(3) 2_655 2_655
O2 Er2 O12 69.1(3) . .
O2 Er2 O12 73.8(3) 2_655 .
O10 Er2 O12 81.4(3) 2_655 .
O10 Er2 O12 143.7(3) . .
O12' Er2 O12 14.6(3) 5_666 .
O12' Er2 O12 140.6(5) 6_565 .
O3 Er2 O12 128.7(3) . .
O3 Er2 O12 76.0(3) 2_655 .
O12 Er2 O12 126.3(5) 2_655 .
C4 O1 Er1 125.7(3) . .
C4 O2 Er2 144.0(4) . .
C5 O3 Er2 148.8(3) . .
C5 O4 Er1 136.2(3) . 1_565
C11 O6 Er1 145.2(4) . 6_556
C12 O7 Er1 147.9(3) . 6_556
C12 O8 Er1 126.8(3) . .
Er1 O9 H9A 121.8 . .
Er1 O9 H9B 120.8 . .
H9A O9 H9B 102.1 . .
Er1 O9 H9C 100.3 . .
H9A O9 H9C 56.8 . .
H9B O9 H9C 70.9 . .
Er1 O9 H9D 126.9 . .
H9A O9 H9D 55.2 . .
H9B O9 H9D 110.0 . .
H9C O9 H9D 110.3 . .
Er2 O10 H10A 115.0 . .
Er2 O10 H10B 124.8 . .
H10A O10 H10B 109.9 . .
H11A O11 H11B 109.0 . .
H11A O11 H11C 109.6 . .
H11B O11 H11C 95.3 . .
O12' O12 C15 93(3) 5_666 5_666
O12' O12 C15 71(2) 5_666 .
C15 O12 C15 25.1(17) 5_666 .
O12' O12 Er2 77(2) 5_666 .
C15 O12 Er2 168.2(12) 5_666 .
C15 O12 Er2 143.1(12) . .
O12 O12' C15 57(2) 5_666 .
O12 O12' C15 81(2) 5_666 5_666
C15 O12' C15 26.6(10) . 5_666
O12 O12' Er2 88(2) 5_666 5_666
C15 O12' Er2 144.8(13) . 5_666
C15 O12' Er2 158.7(16) 5_666 5_666
C15 C15 O12 105(6) 5_666 5_666
C15 C15 O12' 78(6) 5_666 .
O12 C15 O12' 30.5(11) 5_666 .
C15 C15 O12' 76(5) 5_666 5_666
O12 C15 O12' 166(3) 5_666 5_666
O12' C15 O12' 153.4(10) . 5_666
C15 C15 O12 50(5) 5_666 .
O12 C15 O12 154.9(17) 5_666 .
O12' C15 O12 126.3(14) . .
O12' C15 O12 28.3(7) 5_666 .
C15 C15 H15A 155.3 5_666 .
O12 C15 H15A 87.1 5_666 .
O12' C15 H15A 117.4 . .
O12' C15 H15A 87.8 5_666 .
O12 C15 H15A 116.0 . .
C3 N1 C1 106.2(4) . .
C3 N1 Er1 138.9(3) . .
C1 N1 Er1 114.9(3) . .
C3 N2 C2 108.9(4) . .
C3 N2 H2A 125.5 . .
C2 N2 H2A 125.5 . .
C10 N3 C9 105.8(4) . .
C10 N3 Er1 139.8(3) . .
C9 N3 Er1 113.1(3) . .
C10 N4 C8 109.1(4) . .
C10 N4 H4A 125.5 . .
C8 N4 H4A 125.5 . .
C2 C1 N1 110.1(4) . .
C2 C1 C4 133.3(4) . .
N1 C1 C4 116.6(4) . .
C1 C2 N2 105.2(4) . .
C1 C2 C5 136.5(4) . .
N2 C2 C5 118.1(4) . .
N1 C3 N2 109.6(4) . .
N1 C3 C6 126.5(4) . .
N2 C3 C6 123.9(4) . .
O2 C4 O1 122.7(4) . .
O2 C4 C1 120.9(4) . .
O1 C4 C1 116.3(4) . .
O3 C5 O4 124.4(4) . .
O3 C5 C2 120.1(4) . .
O4 C5 C2 115.5(4) . .
C3 C6 C7 110.8(5) . .
C3 C6 H6A 109.5 . .
C7 C6 H6A 109.5 . .
C3 C6 H6B 109.5 . .
C7 C6 H6B 109.5 . .
H6A C6 H6B 108.1 . .
C6 C7 H7A 109.5 . .
C6 C7 H7B 109.5 . .
H7A C7 H7B 109.5 . .
C6 C7 H7C 109.5 . .
H7A C7 H7C 109.5 . .
H7B C7 H7C 109.5 . .
C9 C8 N4 104.4(4) . .
C9 C8 C11 135.8(4) . .
N4 C8 C11 119.7(4) . .
C8 C9 N3 109.9(4) . .
C8 C9 C12 132.6(4) . .
N3 C9 C12 117.3(4) . .
N3 C10 N4 110.8(4) . .
N3 C10 C13 126.7(5) . .
N4 C10 C13 122.5(5) . .
O5 C11 O6 122.6(6) . .
O5 C11 O5B 35.5(14) . .
O6 C11 O5B 124.4(13) . .
O5 C11 C8 118.0(6) . .
O6 C11 C8 118.6(5) . .
O5B C11 C8 109.9(12) . .
O7 C12 O8 121.9(4) . .
O7 C12 C9 122.3(4) . .
O8 C12 C9 115.8(4) . .
C14 C13 C10 113.5(6) . .
C14 C13 H13A 108.9 . .
C10 C13 H13A 108.9 . .
C14 C13 H13B 108.9 . .
C10 C13 H13B 108.9 . .
H13A C13 H13B 107.7 . .
C13 C14 H14A 109.5 . .
C13 C14 H14B 109.5 . .
H14A C14 H14B 109.5 . .
C13 C14 H14C 109.5 . .
H14A C14 H14C 109.5 . .
H14B C14 H14C 109.5 . .

loop_
_geom_bond_atom_site_label_1
_geom_bond_atom_site_label_2
_geom_bond_distance
_geom_bond_site_symmetry_2
Er1 O6 2.253(3) 6
Er1 O7 2.305(3) 6
Er1 O8 2.321(3) .
Er1 O4 2.330(3) 1_545
Er1 O1 2.364(3) .
Er1 O9 2.382(4) .
Er1 N1 2.522(4) .
Er1 N3 2.555(4) .
Er2 O2 2.257(4) .
Er2 O2 2.257(4) 2_655
Er2 O10 2.352(4) 2_655
Er2 O10 2.352(4) .
Er2 O12' 2.354(14) 5_666
Er2 O12' 2.354(14) 6_565
Er2 O3 2.382(3) .
Er2 O3 2.382(3) 2_655
Er2 O12 2.415(13) 2_655
Er2 O12 2.415(13) .
O1 C4 1.266(6) .
O2 C4 1.255(6) .
O3 C5 1.254(5) .
O4 C5 1.275(6) .
O4 Er1 2.330(3) 1_565
O5 C11 1.244(10) .
O5B C11 1.36(3) .
O6 C11 1.252(7) .
O6 Er1 2.253(3) 6_556
O7 C12 1.253(5) .
O7 Er1 2.305(3) 6_556
O8 C12 1.266(5) .
O9 H9A 0.8200 .
O9 H9B 0.8199 .
O9 H9C 0.8200 .
O9 H9D 0.8200 .
O10 H10A 0.8201 .
O10 H10B 0.8201 .
O11 H11A 0.8199 .
O11 H11B 0.8201 .
O11 H11C 0.8201 .
O12 O12' 0.610(11) 5_666
O12 C15 1.01(3) 5_666
O12 C15 1.27(2) .
O12' O12 0.610(11) 5_666
O12' C15 1.20(3) .
O12' C15 1.21(3) 5_666
O12' Er2 2.354(14) 5_666
C15 C15 0.56(2) 5_666
C15 O12 1.01(3) 5_666
C15 O12' 1.21(3) 5_666
C15 H15A 0.9529 .
N1 C3 1.324(6) .
N1 C1 1.397(5) .
N2 C3 1.363(6) .
N2 C2 1.379(6) .
N2 H2A 0.8600 .
N3 C10 1.328(6) .
N3 C9 1.384(6) .
N4 C10 1.338(7) .
N4 C8 1.383(6) .
N4 H4A 0.8600 .
C1 C2 1.355(6) .
C1 C4 1.486(6) .
C2 C5 1.485(6) .
C3 C6 1.483(7) .
C6 C7 1.535(8) .
C6 H6A 0.9700 .
C6 H6B 0.9700 .
C7 H7A 0.9600 .
C7 H7B 0.9600 .
C7 H7C 0.9600 .
C8 C9 1.379(6) .
C8 C11 1.504(7) .
C9 C12 1.482(6) .
C10 C13 1.498(7) .
C13 C14 1.480(9) .
C13 H13A 0.9700 .
C13 H13B 0.9700 .
C14 H14A 0.9600 .
C14 H14B 0.9600 .
C14 H14C 0.9600 .

loop_
_geom_hbond_atom_site_label_D
_geom_hbond_atom_site_label_H
_geom_hbond_atom_site_label_A
_geom_hbond_distance_DH
_geom_hbond_distance_HA
_geom_hbond_distance_DA
_geom_hbond_angle_DHA
_geom_hbond_site_symmetry_A
O9 H9B O11 0.82 2.25 3.061(7) 169.6 6
O9 H9D O11 0.82 1.92 2.708(6) 161.3 2_655
O9 H9C O3 0.82 2.26 3.025(6) 155.1 1_545
O9 H9D O11 0.82 1.92 2.708(6) 161.3 2_655
O10 H10A O8 0.82 2.06 2.857(5) 165.5 2_665
O10 H10B O9 0.82 2.56 3.249(7) 142.8 5_665
O11 H11A O1 0.82 2.15 2.899(6) 151.8 .
O11 H11A O2 0.82 2.58 3.199(6) 133.1 .
O11 H11B O9 0.82 2.22 2.708(6) 118.8 2_655
O11 H11C O12 0.82 2.43 3.116(13) 142.3 .
N4 H4A O5B 0.86 1.94 2.76(3) 158.8 7_656
N4 H4A O5 0.86 1.91 2.751(9) 164.9 7_656
